data_7014115
loop_
_publ_author_name
'Ouellette, Wayne'
'Koo, Bon-Kweon'
'Burkholder, Eric'
'Golub, Vladimir'
'O'Connor, C J'
'Zubieta, Jon'

_publ_section_title
;
 Solid state coordination chemistry: structural consequences of
 variations in tether length in the
 oxovanadium-copper-bisterpy-[O3P(CH2)nPO3]4- system, n= 1-6 (bisterpy
 = 2,2':4',4'':2'',2'''-quarterpyridyl-6',6''-di-2-pyridine).
;
_journal_issue 10
_journal_name_full 'Dalton transactions (Cambridge, England : 2003)'
_journal_page_first 1527
_journal_page_last 1538
_journal_paper_doi 10.1039/b401669f
_journal_year 2004
_chemical_formula_sum 'C17 H17 Cu N3 O8 P V'
_chemical_formula_weight 536.79
_space_group_IT_number 2
_symmetry_cell_setting triclinic
_symmetry_Int_Tables_number 2
_symmetry_space_group_name_Hall '-P 1'
_symmetry_space_group_name_H-M 'P -1'
_atom_sites_solution_hydrogens geom
_atom_sites_solution_primary direct
_atom_sites_solution_secondary difmap
_audit_creation_method SHELXL-97
_cell_angle_alpha 87.833(1)
_cell_angle_beta 65.826(1)
_cell_angle_gamma 81.890(1)
_cell_formula_units_Z 2
_cell_length_a 9.7232(6)
_cell_length_b 10.6767(6)
_cell_length_c 10.9724(6)
_cell_measurement_reflns_used 13161
_cell_measurement_temperature 293(2)
_cell_measurement_theta_max 31.51
_cell_measurement_theta_min 1.93
_cell_volume 1028.53(10)
_computing_cell_refinement 'Bruker SMART'
_computing_data_collection 'Bruker SMART'
_computing_data_reduction 'Bruker SAINT'
_computing_molecular_graphics 'Bruker SHELXTL and CrystalMaker 5.x'
_computing_publication_material 'Bruker SHELXTL'
_computing_structure_refinement 'SHELXL-97 (Sheldrick, 1997)'
_computing_structure_solution 'SHELXS-97 (Sheldrick, 1990)'
_diffrn_ambient_temperature 90(2)
_diffrn_detector_area_resol_mean 512
_diffrn_measured_fraction_theta_full 0.971
_diffrn_measured_fraction_theta_max 0.971
_diffrn_measurement_device_type 'APEX CCD area detector'
_diffrn_measurement_method 'Phi and omega scans'
_diffrn_radiation_monochromator graphite
_diffrn_radiation_probe x-ray
_diffrn_radiation_type MoK\a
_diffrn_radiation_wavelength 0.71073
_diffrn_reflns_av_R_equivalents 0.0231
_diffrn_reflns_av_sigmaI/netI 0.0374
_diffrn_reflns_limit_h_max 14
_diffrn_reflns_limit_h_min -14
_diffrn_reflns_limit_k_max 15
_diffrn_reflns_limit_k_min -15
_diffrn_reflns_limit_l_max 16
_diffrn_reflns_limit_l_min -15
_diffrn_reflns_number 13161
_diffrn_reflns_theta_full 31.51
_diffrn_reflns_theta_max 31.51
_diffrn_reflns_theta_min 1.93
_diffrn_source 'fine-focus sealed tube'
_diffrn_standards_decay_% 0.001
_exptl_absorpt_coefficient_mu 1.617
_exptl_absorpt_correction_T_max 0.8296
_exptl_absorpt_correction_T_min 0.5108
_exptl_absorpt_correction_type multi-scan
_exptl_absorpt_process_details 'SADABS SHELXL-97 (SHELDRICK, 1997)'
_exptl_crystal_colour green
_exptl_crystal_density_diffrn 1.733
_exptl_crystal_density_method 'not measured'
_exptl_crystal_description block
_exptl_crystal_F_000 542
_exptl_crystal_size_max 0.48
_exptl_crystal_size_mid 0.28
_exptl_crystal_size_min 0.12
_refine_diff_density_max 0.852
_refine_diff_density_min -0.877
_refine_diff_density_rms 0.108
_refine_ls_extinction_method none
_refine_ls_goodness_of_fit_ref 1.054
_refine_ls_hydrogen_treatment constr
_refine_ls_matrix_type full
_refine_ls_number_parameters 281
_refine_ls_number_reflns 6664
_refine_ls_number_restraints 0
_refine_ls_restrained_S_all 1.054
_refine_ls_R_factor_all 0.0437
_refine_ls_R_factor_gt 0.0364
_refine_ls_shift/su_max 0.046
_refine_ls_shift/su_mean 0.001
_refine_ls_structure_factor_coef Fsqd
_refine_ls_weighting_details 'calc w=1/[\s^2^(Fo^2^)+(0.0593P)^2^+0.5485P] where P=(Fo^2^+2Fc^2^)/3'
_refine_ls_weighting_scheme calc
_refine_ls_wR_factor_gt 0.1008
_refine_ls_wR_factor_ref 0.1051
_reflns_number_gt 5740
_reflns_number_total 6664
_reflns_threshold_expression >2sigma(I)
_cod_data_source_file b401669f.txt
_cod_data_source_block Compound_5
_cod_original_sg_symbol_H-M P-1
_cod_database_code 7014115

loop_
_symmetry_equiv_pos_as_xyz
'x, y, z'
'-x, -y, -z'

loop_
_atom_site_label
_atom_site_type_symbol
_atom_site_fract_x
_atom_site_fract_y
_atom_site_fract_z
_atom_site_U_iso_or_equiv
_atom_site_adp_type
_atom_site_occupancy
_atom_site_symmetry_multiplicity
_atom_site_calc_flag
_atom_site_refinement_flags
_atom_site_disorder_assembly
_atom_site_disorder_group
Cu1 Cu 0.32370(2) 0.07040(2) 0.22089(2) 0.01258(7) Uani 1 1 d . . .
V1 V 0.44433(4) 0.29094(3) -0.35685(3) 0.01511(8) Uani 1 1 d . . .
P1 P 0.45682(5) 0.20004(4) -0.08471(5) 0.01320(9) Uani 1 1 d . . .
O1 O 0.33064(16) 0.17493(13) 0.04629(14) 0.0177(3) Uani 1 1 d . . .
O2 O 0.58128(17) 0.09156(13) -0.14769(17) 0.0243(3) Uani 1 1 d . . .
O3 O 0.37870(16) 0.24553(14) -0.18188(14) 0.0199(3) Uani 1 1 d . . .
O4 O 0.47596(17) 0.16032(14) -0.45914(14) 0.0202(3) Uani 1 1 d . . .
H4' H 0.4550 0.0977 -0.4132 0.030 Uiso 1 1 calc R . .
O5 O 0.30858(18) 0.40239(16) -0.36850(16) 0.0253(3) Uani 1 1 d . . .
O6 O 0.60273(16) 0.35015(14) -0.40057(15) 0.0206(3) Uani 1 1 d . . .
O90 O 0.93860(18) 0.66408(17) 0.92204(18) 0.0309(4) Uani 1 1 d . . .
O91 O 0.9916(2) 0.59258(18) 0.1578(2) 0.0364(4) Uani 1 1 d . . .
N1 N 0.10794(18) 0.02429(15) 0.28654(16) 0.0152(3) Uani 1 1 d . . .
N2 N 0.20854(17) 0.21550(14) 0.33604(15) 0.0132(3) Uani 1 1 d . . .
N3 N 0.49709(17) 0.15439(15) 0.22661(16) 0.0143(3) Uani 1 1 d . . .
C1 C 0.0683(2) -0.08430(18) 0.2618(2) 0.0190(4) Uani 1 1 d . . .
H1 H 0.1435 -0.1457 0.2064 0.023 Uiso 1 1 calc R . .
C2 C -0.0824(2) -0.10771(19) 0.3168(2) 0.0216(4) Uani 1 1 d . . .
H2 H -0.1072 -0.1838 0.2986 0.026 Uiso 1 1 calc R . .
C3 C -0.1948(2) -0.01629(19) 0.3988(2) 0.0203(4) Uani 1 1 d . . .
H3 H -0.2961 -0.0300 0.4362 0.024 Uiso 1 1 calc R . .
C4 C -0.1541(2) 0.09641(18) 0.4245(2) 0.0176(3) Uani 1 1 d . . .
H4 H -0.2276 0.1589 0.4798 0.021 Uiso 1 1 calc R . .
C5 C -0.0020(2) 0.11403(17) 0.36616(19) 0.0150(3) Uani 1 1 d . . .
C6 C 0.0560(2) 0.22873(17) 0.38773(18) 0.0141(3) Uani 1 1 d . . .
C7 C -0.0303(2) 0.34030(18) 0.45327(19) 0.0163(3) Uani 1 1 d . . .
H7 H -0.1360 0.3493 0.4884 0.020 Uiso 1 1 calc R . .
C8 C 0.0445(2) 0.43937(17) 0.46576(18) 0.0139(3) Uani 1 1 d . . .
C9 C 0.2040(2) 0.42094(17) 0.41251(18) 0.0139(3) Uani 1 1 d . . .
H9 H 0.2565 0.4846 0.4199 0.017 Uiso 1 1 calc R . .
C10 C 0.2829(2) 0.30646(17) 0.34849(18) 0.0132(3) Uani 1 1 d . . .
C11 C 0.4507(2) 0.27089(17) 0.28646(18) 0.0138(3) Uani 1 1 d . . .
C12 C 0.5532(2) 0.34819(18) 0.28897(19) 0.0165(3) Uani 1 1 d . . .
H12 H 0.5188 0.4270 0.3320 0.020 Uiso 1 1 calc R . .
C13 C 0.7081(2) 0.30532(19) 0.2259(2) 0.0191(4) Uani 1 1 d . . .
H13 H 0.7791 0.3555 0.2254 0.023 Uiso 1 1 calc R . .
C14 C 0.7554(2) 0.18647(19) 0.1636(2) 0.0202(4) Uani 1 1 d . . .
H14 H 0.8585 0.1560 0.1209 0.024 Uiso 1 1 calc R . .
C15 C 0.6465(2) 0.11395(19) 0.1661(2) 0.0188(4) Uani 1 1 d . . .
H15 H 0.6784 0.0345 0.1243 0.023 Uiso 1 1 calc R . .
C16 C 0.5532(2) 0.32738(17) -0.07017(19) 0.0156(3) Uani 1 1 d . . .
H16A H 0.6122 0.2979 -0.0191 0.019 Uiso 1 1 calc R . .
H16B H 0.6245 0.3461 -0.1590 0.019 Uiso 1 1 calc R . .
C17 C 0.4525(2) 0.45036(17) -0.00497(19) 0.0162(3) Uani 1 1 d . . .
H17A H 0.3797 0.4334 0.0838 0.019 Uiso 1 1 calc R . .
H17B H 0.3960 0.4834 -0.0572 0.019 Uiso 1 1 calc R . .

loop_
_atom_site_aniso_label
_atom_site_aniso_U_11
_atom_site_aniso_U_22
_atom_site_aniso_U_33
_atom_site_aniso_U_23
_atom_site_aniso_U_13
_atom_site_aniso_U_12
Cu1 0.01119(11) 0.00896(10) 0.01632(11) -0.00462(8) -0.00390(8) -0.00148(7)
V1 0.01398(15) 0.01615(15) 0.01582(14) -0.00176(11) -0.00531(11) -0.00594(11)
P1 0.0130(2) 0.00890(19) 0.0168(2) -0.00362(15) -0.00487(16) -0.00140(15)
O1 0.0169(6) 0.0169(6) 0.0185(6) -0.0007(5) -0.0058(5) -0.0035(5)
O2 0.0170(7) 0.0103(6) 0.0400(9) -0.0108(6) -0.0059(6) 0.0009(5)
O3 0.0187(7) 0.0250(7) 0.0180(6) 0.0018(5) -0.0082(5) -0.0074(5)
O4 0.0201(7) 0.0198(7) 0.0198(6) -0.0059(5) -0.0039(5) -0.0112(5)
O5 0.0257(8) 0.0279(8) 0.0220(7) 0.0026(6) -0.0106(6) -0.0012(6)
O6 0.0174(7) 0.0183(6) 0.0246(7) -0.0043(5) -0.0047(5) -0.0080(5)
O90 0.0163(7) 0.0323(9) 0.0363(9) -0.0045(7) -0.0039(6) 0.0013(6)
O91 0.0304(9) 0.0299(9) 0.0454(11) -0.0077(8) -0.0124(8) -0.0010(7)
N1 0.0150(7) 0.0115(7) 0.0181(7) -0.0045(5) -0.0052(6) -0.0024(5)
N2 0.0116(6) 0.0108(6) 0.0161(7) -0.0046(5) -0.0039(5) -0.0019(5)
N3 0.0129(7) 0.0116(6) 0.0186(7) -0.0038(5) -0.0063(6) -0.0015(5)
C1 0.0182(9) 0.0130(8) 0.0241(9) -0.0067(7) -0.0061(7) -0.0033(7)
C2 0.0203(9) 0.0143(8) 0.0311(10) -0.0053(7) -0.0095(8) -0.0069(7)
C3 0.0161(8) 0.0166(8) 0.0286(10) -0.0031(7) -0.0077(7) -0.0074(7)
C4 0.0135(8) 0.0147(8) 0.0230(9) -0.0050(7) -0.0051(7) -0.0030(6)
C5 0.0151(8) 0.0111(7) 0.0188(8) -0.0043(6) -0.0059(6) -0.0034(6)
C6 0.0127(7) 0.0118(7) 0.0167(8) -0.0041(6) -0.0038(6) -0.0039(6)
C7 0.0124(8) 0.0140(8) 0.0204(8) -0.0060(6) -0.0036(6) -0.0033(6)
C8 0.0127(7) 0.0127(7) 0.0156(7) -0.0037(6) -0.0043(6) -0.0035(6)
C9 0.0128(7) 0.0124(7) 0.0165(8) -0.0034(6) -0.0049(6) -0.0038(6)
C10 0.0123(7) 0.0126(7) 0.0148(7) -0.0023(6) -0.0047(6) -0.0030(6)
C11 0.0131(8) 0.0120(7) 0.0161(8) -0.0035(6) -0.0054(6) -0.0018(6)
C12 0.0140(8) 0.0143(8) 0.0207(8) -0.0033(6) -0.0058(7) -0.0026(6)
C13 0.0145(8) 0.0172(8) 0.0264(9) -0.0028(7) -0.0086(7) -0.0036(7)
C14 0.0118(8) 0.0189(9) 0.0289(10) -0.0041(7) -0.0073(7) -0.0006(7)
C15 0.0145(8) 0.0161(8) 0.0248(9) -0.0055(7) -0.0073(7) 0.0000(7)
C16 0.0166(8) 0.0099(7) 0.0199(8) -0.0038(6) -0.0066(7) -0.0026(6)
C17 0.0177(8) 0.0097(7) 0.0202(8) -0.0033(6) -0.0063(7) -0.0024(6)

loop_
_atom_type_symbol
_atom_type_description
_atom_type_scat_dispersion_real
_atom_type_scat_dispersion_imag
_atom_type_scat_source
C C 0.0033 0.0016 'International Tables Vol C Tables 4.2.6.8 and 6.1.1.4'
H H 0.0000 0.0000 'International Tables Vol C Tables 4.2.6.8 and 6.1.1.4'
N N 0.0061 0.0033 'International Tables Vol C Tables 4.2.6.8 and 6.1.1.4'
O O 0.0106 0.0060 'International Tables Vol C Tables 4.2.6.8 and 6.1.1.4'
P P 0.1023 0.0942 'International Tables Vol C Tables 4.2.6.8 and 6.1.1.4'
V V 0.3005 0.5294 'International Tables Vol C Tables 4.2.6.8 and 6.1.1.4'
Cu Cu 0.3201 1.2651 'International Tables Vol C Tables 4.2.6.8 and 6.1.1.4'

loop_
_geom_angle_atom_site_label_1
_geom_angle_atom_site_label_2
_geom_angle_atom_site_label_3
_geom_angle
_geom_angle_site_symmetry_1
_geom_angle_site_symmetry_3
_geom_angle_publ_flag
O2 Cu1 N2 166.23(7) 2_655 . ?
O2 Cu1 N3 103.56(6) 2_655 . ?
N2 Cu1 N3 79.83(6) . . ?
O2 Cu1 N1 94.29(6) 2_655 . ?
N2 Cu1 N1 79.55(6) . . ?
N3 Cu1 N1 157.09(6) . . ?
O2 Cu1 O1 102.15(7) 2_655 . ?
N2 Cu1 O1 91.02(6) . . ?
N3 Cu1 O1 91.49(6) . . ?
N1 Cu1 O1 98.76(6) . . ?
O6 V1 O5 109.63(8) . . ?
O6 V1 O4 108.89(7) . . ?
O5 V1 O4 111.25(8) . . ?
O6 V1 O3 109.27(7) . . ?
O5 V1 O3 107.18(7) . . ?
O4 V1 O3 110.59(7) . . ?
O1 P1 O2 116.48(9) . . ?
O1 P1 O3 106.22(8) . . ?
O2 P1 O3 110.22(9) . . ?
O1 P1 C16 111.91(8) . . ?
O2 P1 C16 104.96(8) . . ?
O3 P1 C16 106.70(9) . . ?
P1 O1 Cu1 133.76(9) . . ?
P1 O2 Cu1 159.55(10) . 2_655 ?
P1 O3 V1 135.62(9) . . ?
C1 N1 C5 118.94(16) . . ?
C1 N1 Cu1 126.84(13) . . ?
C5 N1 Cu1 114.19(12) . . ?
C10 N2 C6 121.73(15) . . ?
C10 N2 Cu1 118.70(12) . . ?
C6 N2 Cu1 119.07(12) . . ?
C15 N3 C11 118.78(16) . . ?
C15 N3 Cu1 127.32(13) . . ?
C11 N3 Cu1 113.41(12) . . ?
N1 C1 C2 121.90(18) . . ?
C3 C2 C1 119.18(17) . . ?
C2 C3 C4 119.08(18) . . ?
C5 C4 C3 118.87(17) . . ?
N1 C5 C4 122.02(16) . . ?
N1 C5 C6 113.95(15) . . ?
C4 C5 C6 124.01(16) . . ?
N2 C6 C7 120.76(16) . . ?
N2 C6 C5 112.45(15) . . ?
C7 C6 C5 126.79(16) . . ?
C6 C7 C8 119.02(16) . . ?
C9 C8 C7 118.47(16) . . ?
C9 C8 C8 121.11(19) . 2_566 ?
C7 C8 C8 120.4(2) . 2_566 ?
C10 C9 C8 119.27(16) . . ?
N2 C10 C9 120.71(16) . . ?
N2 C10 C11 112.76(15) . . ?
C9 C10 C11 126.53(16) . . ?
N3 C11 C12 122.07(17) . . ?
N3 C11 C10 114.08(15) . . ?
C12 C11 C10 123.84(16) . . ?
C11 C12 C13 118.70(17) . . ?
C14 C13 C12 119.11(18) . . ?
C15 C14 C13 119.02(18) . . ?
N3 C15 C14 122.30(18) . . ?
C17 C16 P1 116.35(13) . . ?
C16 C17 C17 111.26(19) . 2_665 ?

loop_
_geom_bond_atom_site_label_1
_geom_bond_atom_site_label_2
_geom_bond_distance
_geom_bond_site_symmetry_2
_geom_bond_publ_flag
Cu1 O2 1.8803(14) 2_655 ?
Cu1 N2 1.9365(15) . ?
Cu1 N3 2.0416(15) . ?
Cu1 N1 2.0467(16) . ?
Cu1 O1 2.1620(14) . ?
V1 O6 1.6274(14) . ?
V1 O5 1.6906(16) . ?
V1 O4 1.7360(14) . ?
V1 O3 1.8280(15) . ?
P1 O1 1.5042(15) . ?
P1 O2 1.5045(15) . ?
P1 O3 1.5714(15) . ?
P1 C16 1.8032(18) . ?
O2 Cu1 1.8803(14) 2_655 ?
N1 C1 1.343(2) . ?
N1 C5 1.354(2) . ?
N2 C10 1.332(2) . ?
N2 C6 1.341(2) . ?
N3 C15 1.339(2) . ?
N3 C11 1.357(2) . ?
C1 C2 1.393(3) . ?
C2 C3 1.384(3) . ?
C3 C4 1.391(3) . ?
C4 C5 1.388(3) . ?
C5 C6 1.483(2) . ?
C6 C7 1.389(2) . ?
C7 C8 1.406(2) . ?
C8 C9 1.402(2) . ?
C8 C8 1.488(4) 2_566 ?
C9 C10 1.391(2) . ?
C10 C11 1.485(2) . ?
C11 C12 1.390(2) . ?
C12 C13 1.390(3) . ?
C13 C14 1.390(3) . ?
C14 C15 1.388(3) . ?
C16 C17 1.526(3) . ?
C17 C17 1.536(4) 2_665 ?
